data_2231018
loop_
_publ_author_name
'Shakuntala, K.'
'Foro, Sabine'
'Gowda, B. Thimme'

_publ_section_title
;
 <i>N</i>-(3-Chlorophenyl)-2,4-dimethylbenzenesulfonamide
;
_journal_coeditor_code BT5582
_journal_issue 8
_journal_name_full 'Acta Crystallographica Section E'
_journal_page_first o2178
_journal_paper_doi 10.1107/S1600536811029400
_journal_volume 67
_journal_year 2011
_chemical_formula_iupac 'C14 H14 Cl N O2 S'
_chemical_formula_moiety 'C14 H14 Cl N O2 S'
_chemical_formula_sum 'C14 H14 Cl N O2 S'
_chemical_formula_weight 295.77
_chemical_name_systematic
;
<i>N</i>-(3-Chlorophenyl)-2,4-dimethylbenzenesulfonamide
;
_space_group_IT_number 14
_symmetry_cell_setting monoclinic
_symmetry_space_group_name_Hall '-P 2ybc'
_symmetry_space_group_name_H-M 'P 1 21/c 1'
_atom_sites_solution_hydrogens geom
_atom_sites_solution_primary direct
_atom_sites_solution_secondary difmap
_audit_creation_method SHELXL-97
_cell_angle_alpha 90.00
_cell_angle_beta 97.284(7)
_cell_angle_gamma 90.00
_cell_formula_units_Z 4
_cell_length_a 9.0385(7)
_cell_length_b 9.7830(7)
_cell_length_c 15.8970(10)
_cell_measurement_reflns_used 2954
_cell_measurement_temperature 293(2)
_cell_measurement_theta_max 27.81
_cell_measurement_theta_min 2.57
_cell_volume 1394.33(17)
_computing_cell_refinement
;
CrysAlis RED (Oxford Diffraction, 2009)
;
_computing_data_collection
;
CrysAlis CCD (Oxford Diffraction, 2009)
;
_computing_data_reduction
;
CrysAlis RED (Oxford Diffraction, 2009)
;
_computing_molecular_graphics 'PLATON (Spek, 2009)'
_computing_publication_material 'SHELXL97 (Sheldrick, 2008)'
_computing_structure_refinement 'SHELXL97 (Sheldrick, 2008)'
_computing_structure_solution 'SHELXS97 (Sheldrick, 2008)'
_diffrn_ambient_temperature 293(2)
_diffrn_measured_fraction_theta_full 0.997
_diffrn_measured_fraction_theta_max 0.997
_diffrn_measurement_device_type
;
Oxford Diffraction Xcalibur diffractometer
with a Sapphire CCD detector
;
_diffrn_measurement_method
;
Rotation method data acquisition using \w and \f
;
_diffrn_radiation_monochromator graphite
_diffrn_radiation_source 'fine-focus sealed tube'
_diffrn_radiation_type MoK\a
_diffrn_radiation_wavelength 0.71073
_diffrn_reflns_av_R_equivalents 0.0094
_diffrn_reflns_av_sigmaI/netI 0.0131
_diffrn_reflns_limit_h_max 5
_diffrn_reflns_limit_h_min -11
_diffrn_reflns_limit_k_max 5
_diffrn_reflns_limit_k_min -12
_diffrn_reflns_limit_l_max 19
_diffrn_reflns_limit_l_min -19
_diffrn_reflns_number 5245
_diffrn_reflns_theta_full 26.37
_diffrn_reflns_theta_max 26.37
_diffrn_reflns_theta_min 2.58
_diffrn_standards_decay_% 0
_diffrn_standards_number 0
_exptl_absorpt_coefficient_mu 0.420
_exptl_absorpt_correction_T_max 0.8773
_exptl_absorpt_correction_T_min 0.8367
_exptl_absorpt_correction_type multi-scan
_exptl_absorpt_process_details
;
(CrysAlis RED; Oxford Diffraction, 2009)
;
_exptl_crystal_colour colourless
_exptl_crystal_density_diffrn 1.409
_exptl_crystal_density_method 'not measured'
_exptl_crystal_description prism
_exptl_crystal_F_000 616
_exptl_crystal_size_max 0.44
_exptl_crystal_size_mid 0.40
_exptl_crystal_size_min 0.32
_refine_diff_density_max 0.279
_refine_diff_density_min -0.362
_refine_ls_extinction_method none
_refine_ls_goodness_of_fit_ref 1.064
_refine_ls_hydrogen_treatment mixed
_refine_ls_matrix_type full
_refine_ls_number_parameters 177
_refine_ls_number_reflns 2841
_refine_ls_number_restraints 1
_refine_ls_restrained_S_all 1.064
_refine_ls_R_factor_all 0.0433
_refine_ls_R_factor_gt 0.0360
_refine_ls_shift/su_max 0.001
_refine_ls_shift/su_mean 0.000
_refine_ls_structure_factor_coef Fsqd
_refine_ls_weighting_details 'calc w=1/[\s^2^(Fo^2^)+(0.0568P)^2^+0.5258P] where P=(Fo^2^+2Fc^2^)/3'
_refine_ls_weighting_scheme calc
_refine_ls_wR_factor_gt 0.0990
_refine_ls_wR_factor_ref 0.1033
_reflns_number_gt 2438
_reflns_number_total 2841
_reflns_threshold_expression I>2sigma(I)
_cod_data_source_file bt5582.cif
_cod_data_source_block I
_cod_original_sg_symbol_H-M 'P 21/c'
_cod_database_code 2231018
_cod_database_fobs_code 2231018

loop_
_symmetry_equiv_pos_as_xyz
'x, y, z'
'-x, y+1/2, -z+1/2'
'-x, -y, -z'
'x, -y-1/2, z-1/2'

loop_
_atom_site_type_symbol
_atom_site_label
_atom_site_fract_x
_atom_site_fract_y
_atom_site_fract_z
_atom_site_U_iso_or_equiv
_atom_site_adp_type
_atom_site_calc_flag
_atom_site_refinement_flags
_atom_site_occupancy
_atom_site_symmetry_multiplicity
C C1 0.89077(18) 0.14785(17) 0.62875(11) 0.0313(4) Uani d . 1 1
C C2 0.90726(19) 0.19319(18) 0.54672(11) 0.0359(4) Uani d . 1 1
C C3 0.8365(2) 0.1167(2) 0.47948(12) 0.0407(4) Uani d . 1 1
H H3 0.8471 0.1439 0.4245 0.049 Uiso calc R 1 1
C C4 0.7512(2) 0.0022(2) 0.49045(12) 0.0413(4) Uani d . 1 1
C C5 0.7383(2) -0.0396(2) 0.57271(13) 0.0453(5) Uani d . 1 1
H H5 0.6825 -0.1170 0.5816 0.054 Uiso calc R 1 1
C C6 0.8074(2) 0.03244(19) 0.64125(12) 0.0385(4) Uani d . 1 1
H H6 0.7980 0.0035 0.6960 0.046 Uiso calc R 1 1
C C7 0.73064(18) 0.40051(18) 0.70252(11) 0.0328(4) Uani d . 1 1
C C8 0.67615(19) 0.50629(19) 0.64977(12) 0.0371(4) Uani d . 1 1
H H8 0.7410 0.5643 0.6259 0.045 Uiso calc R 1 1
C C9 0.5229(2) 0.5243(2) 0.63306(12) 0.0402(4) Uani d . 1 1
C C10 0.4248(2) 0.4403(2) 0.66791(13) 0.0459(5) Uani d . 1 1
H H10 0.3224 0.4542 0.6563 0.055 Uiso calc R 1 1
C C11 0.4810(2) 0.3354(2) 0.72028(14) 0.0467(5) Uani d . 1 1
H H11 0.4157 0.2778 0.7440 0.056 Uiso calc R 1 1
C C12 0.6335(2) 0.3141(2) 0.73829(13) 0.0410(4) Uani d . 1 1
H H12 0.6703 0.2430 0.7738 0.049 Uiso calc R 1 1
C C13 0.9916(3) 0.3198(2) 0.52740(15) 0.0575(6) Uani d . 1 1
H H13A 1.0910 0.3159 0.5569 0.069 Uiso calc R 1 1
H H13B 0.9415 0.3991 0.5455 0.069 Uiso calc R 1 1
H H13C 0.9960 0.3252 0.4675 0.069 Uiso calc R 1 1
C C14 0.6723(3) -0.0736(3) 0.41520(15) 0.0614(6) Uani d . 1 1
H H14A 0.7398 -0.0875 0.3740 0.074 Uiso calc R 1 1
H H14B 0.5881 -0.0212 0.3904 0.074 Uiso calc R 1 1
H H14C 0.6387 -0.1606 0.4334 0.074 Uiso calc R 1 1
N N1 0.88789(16) 0.38382(16) 0.72030(11) 0.0376(4) Uani d D 1 1
H H1N 0.943(2) 0.4465(19) 0.7057(13) 0.045 Uiso d D 1 1
O O1 0.93966(15) 0.15746(14) 0.79211(8) 0.0437(3) Uani d . 1 1
O O2 1.12517(14) 0.26929(15) 0.71487(9) 0.0469(4) Uani d . 1 1
Cl Cl1 0.45335(6) 0.65483(6) 0.56450(4) 0.06029(19) Uani d . 1 1
S S1 0.97232(4) 0.23553(4) 0.72011(3) 0.03353(14) Uani d . 1 1

loop_
_atom_site_aniso_label
_atom_site_aniso_U_11
_atom_site_aniso_U_22
_atom_site_aniso_U_33
_atom_site_aniso_U_12
_atom_site_aniso_U_13
_atom_site_aniso_U_23
C1 0.0310(8) 0.0294(8) 0.0333(8) 0.0027(6) 0.0027(6) 0.0007(7)
C2 0.0360(9) 0.0325(9) 0.0395(9) 0.0025(7) 0.0061(7) 0.0050(7)
C3 0.0440(10) 0.0439(10) 0.0339(9) 0.0081(8) 0.0037(7) 0.0030(8)
C4 0.0393(9) 0.0408(10) 0.0427(10) 0.0060(8) 0.0005(8) -0.0079(8)
C5 0.0475(11) 0.0349(10) 0.0534(12) -0.0084(8) 0.0064(9) -0.0023(8)
C6 0.0422(9) 0.0347(9) 0.0386(9) -0.0038(8) 0.0055(7) 0.0041(7)
C7 0.0273(8) 0.0326(8) 0.0384(9) -0.0005(7) 0.0042(7) -0.0097(7)
C8 0.0346(9) 0.0342(9) 0.0432(10) -0.0012(7) 0.0074(7) -0.0047(8)
C9 0.0373(9) 0.0402(10) 0.0419(10) 0.0053(8) 0.0006(7) -0.0080(8)
C10 0.0284(9) 0.0547(12) 0.0540(12) 0.0006(8) 0.0032(8) -0.0118(10)
C11 0.0338(9) 0.0515(12) 0.0563(12) -0.0088(8) 0.0110(9) -0.0037(10)
C12 0.0367(9) 0.0386(10) 0.0483(11) -0.0019(8) 0.0077(8) 0.0010(8)
C13 0.0710(14) 0.0507(13) 0.0517(13) -0.0151(11) 0.0110(11) 0.0133(10)
C14 0.0632(14) 0.0641(15) 0.0537(13) -0.0016(12) -0.0052(11) -0.0189(12)
N1 0.0270(7) 0.0298(8) 0.0558(10) -0.0027(6) 0.0037(7) -0.0041(7)
O1 0.0500(8) 0.0452(8) 0.0348(7) 0.0053(6) 0.0014(6) 0.0012(6)
O2 0.0261(6) 0.0531(8) 0.0605(9) 0.0008(6) 0.0013(6) -0.0101(7)
Cl1 0.0576(3) 0.0566(3) 0.0637(4) 0.0163(3) -0.0036(3) 0.0070(3)
S1 0.0284(2) 0.0337(2) 0.0376(2) 0.00265(16) 0.00062(16) -0.00264(17)

loop_
_atom_type_symbol
_atom_type_description
_atom_type_scat_dispersion_real
_atom_type_scat_dispersion_imag
_atom_type_scat_source
C C 0.0033 0.0016 'International Tables Vol C Tables 4.2.6.8 and 6.1.1.4'
H H 0.0000 0.0000 'International Tables Vol C Tables 4.2.6.8 and 6.1.1.4'
N N 0.0061 0.0033 'International Tables Vol C Tables 4.2.6.8 and 6.1.1.4'
O O 0.0106 0.0060 'International Tables Vol C Tables 4.2.6.8 and 6.1.1.4'
Cl Cl 0.1484 0.1585 'International Tables Vol C Tables 4.2.6.8 and 6.1.1.4'
S S 0.1246 0.1234 'International Tables Vol C Tables 4.2.6.8 and 6.1.1.4'

loop_
_geom_angle_atom_site_label_1
_geom_angle_atom_site_label_2
_geom_angle_atom_site_label_3
_geom_angle
C6 C1 C2 120.98(16)
C6 C1 S1 117.11(13)
C2 C1 S1 121.91(13)
C3 C2 C1 116.81(16)
C3 C2 C13 118.72(17)
C1 C2 C13 124.44(18)
C4 C3 C2 123.20(17)
C4 C3 H3 118.4
C2 C3 H3 118.4
C3 C4 C5 118.18(17)
C3 C4 C14 120.90(19)
C5 C4 C14 120.92(19)
C6 C5 C4 120.60(18)
C6 C5 H5 119.7
C4 C5 H5 119.7
C5 C6 C1 120.23(17)
C5 C6 H6 119.9
C1 C6 H6 119.9
C8 C7 C12 120.54(16)
C8 C7 N1 118.44(16)
C12 C7 N1 121.01(17)
C7 C8 C9 118.76(17)
C7 C8 H8 120.6
C9 C8 H8 120.6
C10 C9 C8 121.73(18)
C10 C9 Cl1 119.26(15)
C8 C9 Cl1 119.00(15)
C9 C10 C11 118.72(17)
C9 C10 H10 120.6
C11 C10 H10 120.6
C10 C11 C12 121.16(18)
C10 C11 H11 119.4
C12 C11 H11 119.4
C11 C12 C7 119.09(18)
C11 C12 H12 120.5
C7 C12 H12 120.5
C2 C13 H13A 109.5
C2 C13 H13B 109.5
H13A C13 H13B 109.5
C2 C13 H13C 109.5
H13A C13 H13C 109.5
H13B C13 H13C 109.5
C4 C14 H14A 109.5
C4 C14 H14B 109.5
H14A C14 H14B 109.5
C4 C14 H14C 109.5
H14A C14 H14C 109.5
H14B C14 H14C 109.5
C7 N1 S1 123.69(12)
C7 N1 H1N 118.4(15)
S1 N1 H1N 110.5(15)
O2 S1 O1 117.75(9)
O2 S1 N1 104.39(8)
O1 S1 N1 109.03(8)
O2 S1 C1 111.66(8)
O1 S1 C1 106.89(8)
N1 S1 C1 106.59(8)

loop_
_geom_bond_atom_site_label_1
_geom_bond_atom_site_label_2
_geom_bond_distance
C1 C6 1.386(2)
C1 C2 1.403(2)
C1 S1 1.7655(17)
C2 C3 1.392(3)
C2 C13 1.506(3)
C3 C4 1.383(3)
C3 H3 0.9300
C4 C5 1.389(3)
C4 C14 1.508(3)
C5 C6 1.379(3)
C5 H5 0.9300
C6 H6 0.9300
C7 C8 1.383(3)
C7 C12 1.391(3)
C7 N1 1.423(2)
C8 C9 1.388(2)
C8 H8 0.9300
C9 C10 1.376(3)
C9 Cl1 1.744(2)
C10 C11 1.378(3)
C10 H10 0.9300
C11 C12 1.388(3)
C11 H11 0.9300
C12 H12 0.9300
C13 H13A 0.9600
C13 H13B 0.9600
C13 H13C 0.9600
C14 H14A 0.9600
C14 H14B 0.9600
C14 H14C 0.9600
N1 S1 1.6394(15)
N1 H1N 0.844(15)
O1 S1 1.4375(14)
O2 S1 1.4331(13)

loop_
_geom_hbond_atom_site_label_D
_geom_hbond_atom_site_label_H
_geom_hbond_atom_site_label_A
_geom_hbond_site_symmetry_A
_geom_hbond_distance_DH
_geom_hbond_distance_HA
_geom_hbond_distance_DA
_geom_hbond_angle_DHA
N1 H1N O1 2_756 0.844(15) 2.317(17) 3.117(2) 158(2)

loop_
_geom_torsion_atom_site_label_1
_geom_torsion_atom_site_label_2
_geom_torsion_atom_site_label_3
_geom_torsion_atom_site_label_4
_geom_torsion
C6 C1 C2 C3 -0.1(3)
S1 C1 C2 C3 -179.26(13)
C6 C1 C2 C13 177.94(19)
S1 C1 C2 C13 -1.2(3)
C1 C2 C3 C4 1.0(3)
C13 C2 C3 C4 -177.20(19)
C2 C3 C4 C5 -1.3(3)
C2 C3 C4 C14 177.68(18)
C3 C4 C5 C6 0.8(3)
C14 C4 C5 C6 -178.21(19)
C4 C5 C6 C1 0.0(3)
C2 C1 C6 C5 -0.3(3)
S1 C1 C6 C5 178.83(15)
C12 C7 C8 C9 -0.2(3)
N1 C7 C8 C9 -179.16(16)
C7 C8 C9 C10 0.4(3)
C7 C8 C9 Cl1 -178.42(13)
C8 C9 C10 C11 -0.4(3)
Cl1 C9 C10 C11 178.36(15)
C9 C10 C11 C12 0.3(3)
C10 C11 C12 C7 -0.1(3)
C8 C7 C12 C11 0.0(3)
N1 C7 C12 C11 179.00(17)
C8 C7 N1 S1 -136.09(15)
C12 C7 N1 S1 44.9(2)
C7 N1 S1 O2 162.85(15)
C7 N1 S1 O1 -70.50(17)
C7 N1 S1 C1 44.55(17)
C6 C1 S1 O2 133.91(14)
C2 C1 S1 O2 -46.93(17)
C6 C1 S1 O1 3.82(16)
C2 C1 S1 O1 -177.03(14)
C6 C1 S1 N1 -112.67(14)
C2 C1 S1 N1 66.48(16)

loop_
_cod_related_entry_id
_cod_related_entry_database
_cod_related_entry_code
1 ChemSpider 836108
